data_4503679
loop_
_publ_author_name
'Huang, Yong-Quan'
'Zhao, Xiao-Qing'
'Shi, Wei'
'Liu, Wen-Yong'
'Chen, Zhong-Lei'
'Cheng, Peng'
'Liao, Dai-Zheng'
'Yan, Shi-Ping'

_publ_section_title
;
 Anions-Directed Metal-Mediated Assemblies of Coordination Polymers Based
 on the Bis(4,4&#x2032;-bis-1,2,4-triazole) Ligand
;
_journal_issue 10
_journal_name_full 'Crystal Growth &amp; Design'
_journal_page_first 3652
_journal_paper_doi 10.1021/cg8002564
_journal_volume 8
_journal_year 2008
_chemical_formula_moiety 'C10 H12 Cu N14 O2 S2'
_chemical_formula_sum 'C10 H12 Cu N14 O2 S2'
_chemical_formula_weight 488.00
_chemical_name_systematic
; 
 ? 
;
_space_group_IT_number 19
_symmetry_cell_setting orthorhombic
_symmetry_space_group_name_Hall 'P 2ac 2ab'
_symmetry_space_group_name_H-M 'P 21 21 21'
_atom_sites_solution_hydrogens geom
_atom_sites_solution_primary direct
_atom_sites_solution_secondary difmap
_audit_creation_method SHELXL-97
_cell_angle_alpha 90.00
_cell_angle_beta 90.00
_cell_angle_gamma 90.00
_cell_formula_units_Z 4
_cell_length_a 6.8459(6)
_cell_length_b 12.4795(11)
_cell_length_c 21.686(2)
_cell_measurement_reflns_used 6192
_cell_measurement_temperature 113(2)
_cell_measurement_theta_max 27.9
_cell_measurement_theta_min 1.6
_cell_volume 1852.7(3)
_computing_cell_refinement 'CrystalClear (Rigaku/MSC Inc., 2005)'
_computing_data_collection 'CrystalClear (Rigaku/MSC Inc., 2005)'
_computing_data_reduction 'CrystalClear (Rigaku/MSC Inc., 2005)'
_computing_publication_material 'CrystalStructure 3.7.0'
_computing_structure_refinement 'SHELXL-97 (Sheldrick, 1997)'
_computing_structure_solution SHELXS97
_diffrn_ambient_temperature 113(2)
_diffrn_detector_area_resol_mean 7.31
_diffrn_measured_fraction_theta_full 0.999
_diffrn_measured_fraction_theta_max 0.999
_diffrn_measurement_device_type 'Rigaku Saturn'
_diffrn_measurement_method \w
_diffrn_radiation_monochromator confocal
_diffrn_radiation_source 'rotating anode'
_diffrn_radiation_type MoK\a
_diffrn_radiation_wavelength 0.71070
_diffrn_reflns_av_R_equivalents 0.0388
_diffrn_reflns_av_sigmaI/netI 0.0476
_diffrn_reflns_limit_h_max 8
_diffrn_reflns_limit_h_min -9
_diffrn_reflns_limit_k_max 16
_diffrn_reflns_limit_k_min -16
_diffrn_reflns_limit_l_max 28
_diffrn_reflns_limit_l_min -18
_diffrn_reflns_number 16418
_diffrn_reflns_theta_full 27.88
_diffrn_reflns_theta_max 27.88
_diffrn_reflns_theta_min 1.88
_exptl_absorpt_coefficient_mu 1.448
_exptl_absorpt_correction_T_max 0.8454
_exptl_absorpt_correction_T_min 0.7046
_exptl_absorpt_correction_type numerical
_exptl_absorpt_process_details
; 
    ENTER TEXT OF LETTER 
;
_exptl_crystal_colour green
_exptl_crystal_density_diffrn 1.750
_exptl_crystal_density_method 'not measured'
_exptl_crystal_description block
_exptl_crystal_F_000 988
_exptl_crystal_size_max 0.26
_exptl_crystal_size_mid 0.22
_exptl_crystal_size_min 0.12
_refine_diff_density_max 0.350
_refine_diff_density_min -0.362
_refine_diff_density_rms 0.054
_refine_ls_abs_structure_details 'Flack H D (1983), Acta Cryst. A39, 876-881'
_refine_ls_abs_structure_Flack -0.002(7)
_refine_ls_extinction_method none
_refine_ls_goodness_of_fit_ref 0.987
_refine_ls_hydrogen_treatment mixed
_refine_ls_matrix_type full
_refine_ls_number_parameters 275
_refine_ls_number_reflns 4405
_refine_ls_number_restraints 0
_refine_ls_restrained_S_all 0.987
_refine_ls_R_factor_all 0.0251
_refine_ls_R_factor_gt 0.0207
_refine_ls_shift/su_max 0.001
_refine_ls_shift/su_mean 0.000
_refine_ls_structure_factor_coef Fsqd
_refine_ls_weighting_details 'calc w=1/[\s^2^(Fo^2^)+(0.0152P)^2^+0.0000P] where P=(Fo^2^+2Fc^2^)/3'
_refine_ls_weighting_scheme calc
_refine_ls_wR_factor_gt 0.0454
_refine_ls_wR_factor_ref 0.0461
_reflns_number_gt 3762
_reflns_number_total 4405
_reflns_threshold_expression >2sigma(I)
_cod_data_source_file cg8002564_si_004.cif
_cod_data_source_block shelxl
_cod_database_code 4503679

loop_
_symmetry_equiv_pos_as_xyz
'x, y, z'
'x+1/2, -y+1/2, -z'
'-x, y+1/2, -z+1/2'
'-x+1/2, -y, z+1/2'

loop_
_atom_site_label
_atom_site_type_symbol
_atom_site_fract_x
_atom_site_fract_y
_atom_site_fract_z
_atom_site_U_iso_or_equiv
_atom_site_adp_type
_atom_site_occupancy
_atom_site_symmetry_multiplicity
_atom_site_calc_flag
_atom_site_refinement_flags
Cu1 Cu 0.09361(3) 0.219058(17) 0.831834(10) 0.00905(6) Uani 1 1 d .
S1 S -0.30001(8) 0.09471(4) 0.67949(2) 0.01760(12) Uani 1 1 d .
S2 S 0.63914(7) 0.26372(4) 0.96440(2) 0.01858(12) Uani 1 1 d .
O1 O 0.7320(3) 0.01805(13) 0.91390(9) 0.0294(4) Uani 1 1 d .
H9 H 0.733(4) 0.0809(18) 0.9264(12) 0.044 Uiso 1 1 d .
H10 H 0.812(4) 0.011(2) 0.8889(13) 0.044 Uiso 1 1 d .
O2 O 0.3695(3) 0.55003(13) 0.96679(8) 0.0344(5) Uani 1 1 d .
H11 H 0.400(4) 0.617(2) 0.9680(12) 0.052 Uiso 1 1 d .
H12 H 0.339(4) 0.526(2) 1.0076(12) 0.052 Uiso 1 1 d .
N1 N -0.0196(2) 0.36129(12) 0.85529(7) 0.0097(3) Uani 1 1 d .
N2 N -0.1760(2) 0.41068(12) 0.82543(8) 0.0151(4) Uani 1 1 d .
N3 N -0.1026(3) 0.49944(11) 0.90870(7) 0.0113(3) Uani 1 1 d .
N4 N -0.1132(2) 0.57241(12) 0.95645(7) 0.0122(3) Uani 1 1 d .
N5 N -0.0738(3) 0.71661(14) 1.01139(7) 0.0176(4) Uani 1 1 d .
N6 N -0.1849(3) 0.64296(14) 1.04550(8) 0.0196(4) Uani 1 1 d .
N7 N 0.1832(2) 0.06461(12) 0.82877(8) 0.0114(3) Uani 1 1 d .
N8 N 0.0595(2) -0.02441(11) 0.83159(8) 0.0113(3) Uani 1 1 d .
N9 N 0.3569(2) -0.07735(12) 0.81478(7) 0.0095(3) Uani 1 1 d .
N10 N 0.5159(2) -0.14272(12) 0.80295(7) 0.0100(3) Uani 1 1 d .
N11 N 0.7336(2) -0.23142(12) 0.75160(7) 0.0111(3) Uani 1 1 d .
N12 N 0.7728(2) -0.24356(12) 0.81500(7) 0.0118(3) Uani 1 1 d .
N13 N -0.1458(2) 0.17667(12) 0.78916(8) 0.0124(4) Uani 1 1 d .
N14 N 0.3195(2) 0.24950(13) 0.88506(7) 0.0134(4) Uani 1 1 d .
C1 C 0.0225(3) 0.41579(14) 0.90481(9) 0.0113(4) Uani 1 1 d .
H1 H 0.1237 0.3995 0.9333 0.014 Uiso 1 1 calc R
C2 C -0.2216(3) 0.49338(16) 0.85857(10) 0.0169(5) Uani 1 1 d .
H2 H -0.3232 0.5426 0.8492 0.020 Uiso 1 1 calc R
C3 C -0.0319(3) 0.67196(16) 0.95894(10) 0.0168(5) Uani 1 1 d .
H3 H 0.0439 0.7038 0.9272 0.020 Uiso 1 1 calc R
C4 C -0.2058(3) 0.55768(17) 1.01155(10) 0.0168(5) Uani 1 1 d .
H4 H -0.2748 0.4949 1.0233 0.020 Uiso 1 1 calc R
C5 C 0.3613(3) 0.03098(15) 0.81885(9) 0.0124(4) Uani 1 1 d .
H5 H 0.4742 0.0748 0.8151 0.015 Uiso 1 1 calc R
C6 C 0.1693(3) -0.10777(14) 0.82294(9) 0.0112(4) Uani 1 1 d .
H6 H 0.1243 -0.1798 0.8224 0.013 Uiso 1 1 calc R
C7 C 0.5812(3) -0.17158(14) 0.74596(9) 0.0126(4) Uani 1 1 d .
H7 H 0.5234 -0.1508 0.7080 0.015 Uiso 1 1 calc R
C8 C 0.6389(3) -0.18988(14) 0.84426(9) 0.0120(4) Uani 1 1 d .
H8 H 0.6284 -0.1844 0.8878 0.014 Uiso 1 1 calc R
C9 C -0.2086(3) 0.14143(15) 0.74383(10) 0.0122(4) Uani 1 1 d .
C10 C 0.4523(3) 0.25577(14) 0.91788(8) 0.0115(4) Uani 1 1 d .

loop_
_atom_site_aniso_label
_atom_site_aniso_U_11
_atom_site_aniso_U_22
_atom_site_aniso_U_33
_atom_site_aniso_U_23
_atom_site_aniso_U_13
_atom_site_aniso_U_12
Cu1 0.00802(11) 0.00818(10) 0.01094(11) -0.00103(10) -0.00057(10) 0.00080(9)
S1 0.0163(3) 0.0187(2) 0.0177(3) -0.0058(2) -0.0040(2) -0.0008(2)
S2 0.0159(3) 0.0213(3) 0.0185(3) 0.0035(2) -0.0074(2) -0.0033(2)
O1 0.0272(11) 0.0210(9) 0.0400(12) -0.0045(9) 0.0157(8) 0.0006(8)
O2 0.0481(12) 0.0204(8) 0.0349(11) -0.0033(8) -0.0169(10) 0.0018(9)
N1 0.0084(8) 0.0104(8) 0.0102(8) -0.0009(7) -0.0010(7) 0.0000(7)
N2 0.0170(9) 0.0127(8) 0.0156(9) -0.0031(8) -0.0073(8) 0.0058(7)
N3 0.0111(9) 0.0095(7) 0.0133(8) -0.0043(6) -0.0017(8) 0.0010(7)
N4 0.0131(9) 0.0119(8) 0.0115(8) -0.0056(7) 0.0003(8) 0.0011(7)
N5 0.0205(10) 0.0151(8) 0.0173(8) -0.0042(8) 0.0012(8) 0.0010(8)
N6 0.0214(10) 0.0205(9) 0.0170(9) -0.0031(8) 0.0009(9) 0.0015(8)
N7 0.0103(8) 0.0089(7) 0.0149(9) 0.0001(7) 0.0013(8) -0.0001(6)
N8 0.0114(8) 0.0089(7) 0.0136(8) 0.0008(8) 0.0019(8) -0.0004(6)
N9 0.0077(8) 0.0081(7) 0.0126(8) 0.0000(7) 0.0022(7) 0.0029(6)
N10 0.0089(8) 0.0085(8) 0.0126(8) -0.0020(7) 0.0015(7) 0.0025(6)
N11 0.0106(8) 0.0112(8) 0.0116(8) 0.0028(7) -0.0002(7) 0.0007(7)
N12 0.0106(8) 0.0116(8) 0.0132(8) 0.0000(7) -0.0012(7) -0.0007(6)
N13 0.0109(9) 0.0097(8) 0.0168(9) -0.0030(7) -0.0026(7) 0.0020(7)
N14 0.0142(9) 0.0128(8) 0.0131(8) -0.0032(7) -0.0013(7) 0.0028(7)
C1 0.0091(10) 0.0116(9) 0.0130(10) -0.0002(9) -0.0003(8) 0.0011(8)
C2 0.0163(11) 0.0149(10) 0.0196(12) -0.0045(9) -0.0070(9) 0.0036(9)
C3 0.0205(12) 0.0136(10) 0.0162(11) -0.0007(9) 0.0007(9) -0.0017(9)
C4 0.0186(12) 0.0158(10) 0.0160(11) -0.0016(9) 0.0038(9) -0.0012(9)
C5 0.0138(10) 0.0095(8) 0.0138(10) -0.0005(8) 0.0009(8) -0.0008(8)
C6 0.0095(10) 0.0106(9) 0.0136(10) -0.0003(8) 0.0013(8) -0.0002(7)
C7 0.0143(10) 0.0129(9) 0.0108(9) 0.0010(8) 0.0009(9) 0.0016(9)
C8 0.0122(10) 0.0118(9) 0.0121(10) 0.0001(8) -0.0015(8) 0.0000(7)
C9 0.0097(10) 0.0067(9) 0.0203(11) 0.0022(9) 0.0032(9) 0.0020(8)
C10 0.0139(11) 0.0096(9) 0.0111(9) 0.0000(8) 0.0041(8) 0.0013(8)

loop_
_atom_type_symbol
_atom_type_description
_atom_type_scat_dispersion_real
_atom_type_scat_dispersion_imag
_atom_type_scat_source
C C 0.0033 0.0016 'International Tables Vol C Tables 4.2.6.8 and 6.1.1.4'
H H 0.0000 0.0000 'International Tables Vol C Tables 4.2.6.8 and 6.1.1.4'
Cu Cu 0.3201 1.2651 'International Tables Vol C Tables 4.2.6.8 and 6.1.1.4'
N N 0.0061 0.0033 'International Tables Vol C Tables 4.2.6.8 and 6.1.1.4'
S S 0.1246 0.1234 'International Tables Vol C Tables 4.2.6.8 and 6.1.1.4'
O O 0.0106 0.0060 'International Tables Vol C Tables 4.2.6.8 and 6.1.1.4'

loop_
_geom_angle_atom_site_label_1
_geom_angle_atom_site_label_2
_geom_angle_atom_site_label_3
_geom_angle
_geom_angle_site_symmetry_3
N13 Cu1 N14 171.58(7) .
N13 Cu1 N1 92.03(6) .
N14 Cu1 N1 89.09(7) .
N13 Cu1 N7 88.91(6) .
N14 Cu1 N7 87.99(6) .
N1 Cu1 N7 165.88(7) .
N13 Cu1 N11 97.73(6) 3_656
N14 Cu1 N11 90.32(6) 3_656
N1 Cu1 N11 99.47(6) 3_656
N7 Cu1 N11 94.35(6) 3_656
H9 O1 H10 109(3) .
H11 O2 H12 109(2) .
C1 N1 N2 108.77(15) .
C1 N1 Cu1 125.88(13) .
N2 N1 Cu1 124.81(12) .
C2 N2 N1 106.21(16) .
C1 N3 C2 106.64(15) .
C1 N3 N4 126.07(16) .
C2 N3 N4 127.19(16) .
C3 N4 C4 106.13(16) .
C3 N4 N3 127.56(16) .
C4 N4 N3 126.31(16) .
C3 N5 N6 107.48(17) .
C4 N6 N5 107.26(17) .
C5 N7 N8 108.48(14) .
C5 N7 Cu1 126.43(13) .
N8 N7 Cu1 124.88(11) .
C6 N8 N7 106.27(14) .
C6 N9 C5 107.05(16) .
C6 N9 N10 127.33(15) .
C5 N9 N10 125.61(16) .
C7 N10 C8 106.24(16) .
C7 N10 N9 125.57(17) .
C8 N10 N9 128.19(16) .
C7 N11 N12 108.00(15) .
C7 N11 Cu1 120.58(13) 3_646
N12 N11 Cu1 130.97(11) 3_646
C8 N12 N11 106.65(15) .
C9 N13 Cu1 144.56(16) .
C10 N14 Cu1 172.63(16) .
N1 C1 N3 108.29(17) .
N1 C1 H1 125.9 .
N3 C1 H1 125.9 .
N2 C2 N3 110.09(18) .
N2 C2 H2 125.0 .
N3 C2 H2 125.0 .
N5 C3 N4 109.61(18) .
N5 C3 H3 125.2 .
N4 C3 H3 125.2 .
N6 C4 N4 109.52(19) .
N6 C4 H4 125.2 .
N4 C4 H4 125.2 .
N7 C5 N9 108.06(17) .
N7 C5 H5 126.0 .
N9 C5 H5 126.0 .
N8 C6 N9 110.14(16) .
N8 C6 H6 124.9 .
N9 C6 H6 124.9 .
N11 C7 N10 109.42(17) .
N11 C7 H7 125.3 .
N10 C7 H7 125.3 .
N12 C8 N10 109.69(17) .
N12 C8 H8 125.2 .
N10 C8 H8 125.2 .
N13 C9 S1 178.49(18) .
N14 C10 S2 179.6(2) .

loop_
_geom_bond_atom_site_label_1
_geom_bond_atom_site_label_2
_geom_bond_distance
_geom_bond_site_symmetry_2
Cu1 N13 1.9552(16) .
Cu1 N14 1.9667(16) .
Cu1 N1 2.0026(15) .
Cu1 N7 2.0238(15) .
Cu1 N11 2.2482(16) 3_656
S1 C9 1.637(2) .
S2 C10 1.632(2) .
O1 H9 0.83(2) .
O1 H10 0.78(3) .
O2 H11 0.86(3) .
O2 H12 0.96(3) .
N1 C1 1.303(2) .
N1 N2 1.395(2) .
N2 C2 1.296(2) .
N3 C1 1.353(2) .
N3 C2 1.360(2) .
N3 N4 1.381(2) .
N4 C3 1.362(2) .
N4 C4 1.365(2) .
N5 C3 1.299(3) .
N5 N6 1.404(2) .
N6 C4 1.302(3) .
N7 C5 1.307(2) .
N7 N8 1.398(2) .
N8 C6 1.297(2) .
N9 C6 1.351(2) .
N9 C5 1.355(2) .
N9 N10 1.384(2) .
N10 C7 1.363(2) .
N10 C8 1.363(2) .
N11 C7 1.289(2) .
N11 N12 1.409(2) .
N11 Cu1 2.2482(16) 3_646
N12 C8 1.301(2) .
N13 C9 1.159(2) .
N14 C10 1.157(2) .
C1 H1 0.9500 .
C2 H2 0.9500 .
C3 H3 0.9500 .
C4 H4 0.9500 .
C5 H5 0.9500 .
C6 H6 0.9500 .
C7 H7 0.9500 .
C8 H8 0.9500 .

loop_
_geom_hbond_atom_site_label_D
_geom_hbond_atom_site_label_H
_geom_hbond_atom_site_label_A
_geom_hbond_distance_DH
_geom_hbond_distance_HA
_geom_hbond_distance_DA
_geom_hbond_angle_DHA
_geom_hbond_site_symmetry_A
O1 H9 S2 0.83(2) 2.51(2) 3.3171(17) 165(2) .
O1 H10 N8 0.78(3) 2.15(3) 2.915(2) 170(3) 1_655
O2 H11 N5 0.86(3) 2.13(3) 2.976(2) 166(3) 2_567
O2 H12 O1 0.96(3) 1.93(3) 2.881(3) 171(2) 2_457

loop_
_geom_torsion_atom_site_label_1
_geom_torsion_atom_site_label_2
_geom_torsion_atom_site_label_3
_geom_torsion_atom_site_label_4
_geom_torsion
_geom_torsion_site_symmetry_1
N13 Cu1 N1 C1 149.25(17) .
N14 Cu1 N1 C1 -22.40(17) .
N7 Cu1 N1 C1 55.6(3) .
N11 Cu1 N1 C1 -112.57(16) 3_656
N13 Cu1 N1 N2 -21.41(15) .
N14 Cu1 N1 N2 166.94(15) .
N7 Cu1 N1 N2 -115.0(3) .
N11 Cu1 N1 N2 76.77(14) 3_656
C1 N1 N2 C2 0.0(2) .
Cu1 N1 N2 C2 171.98(14) .
C1 N3 N4 C3 98.0(2) .
C2 N3 N4 C3 -86.2(3) .
C1 N3 N4 C4 -80.8(3) .
C2 N3 N4 C4 95.0(3) .
C3 N5 N6 C4 -0.5(2) .
N13 Cu1 N7 C5 141.37(18) .
N14 Cu1 N7 C5 -46.46(17) .
N1 Cu1 N7 C5 -124.6(3) .
N11 Cu1 N7 C5 43.70(18) 3_656
N13 Cu1 N7 N8 -32.60(15) .
N14 Cu1 N7 N8 139.57(15) .
N1 Cu1 N7 N8 61.4(3) .
N11 Cu1 N7 N8 -130.26(14) 3_656
C5 N7 N8 C6 -0.2(2) .
Cu1 N7 N8 C6 174.63(13) .
C6 N9 N10 C7 90.3(3) .
C5 N9 N10 C7 -88.0(2) .
C6 N9 N10 C8 -90.4(3) .
C5 N9 N10 C8 91.3(3) .
C7 N11 N12 C8 0.3(2) .
Cu1 N11 N12 C8 172.43(12) 3_646
N14 Cu1 N13 C9 -131.6(4) .
N1 Cu1 N13 C9 130.9(3) .
N7 Cu1 N13 C9 -63.2(3) .
N11 Cu1 N13 C9 31.0(3) 3_656
N13 Cu1 N14 C10 46.1(15) .
N1 Cu1 N14 C10 143.9(12) .
N7 Cu1 N14 C10 -22.3(12) .
N11 Cu1 N14 C10 -116.6(12) 3_656
N2 N1 C1 N3 0.4(2) .
Cu1 N1 C1 N3 -171.51(12) .
C2 N3 C1 N1 -0.6(2) .
N4 N3 C1 N1 175.93(17) .
N1 N2 C2 N3 -0.3(2) .
C1 N3 C2 N2 0.6(2) .
N4 N3 C2 N2 -175.89(17) .
N6 N5 C3 N4 1.0(2) .
C4 N4 C3 N5 -1.0(2) .
N3 N4 C3 N5 180.00(18) .
N5 N6 C4 N4 -0.1(2) .
C3 N4 C4 N6 0.7(2) .
N3 N4 C4 N6 179.67(18) .
N8 N7 C5 N9 0.3(2) .
Cu1 N7 C5 N9 -174.44(12) .
C6 N9 C5 N7 -0.3(2) .
N10 N9 C5 N7 178.29(17) .
N7 N8 C6 N9 0.1(2) .
C5 N9 C6 N8 0.1(2) .
N10 N9 C6 N8 -178.41(17) .
N12 N11 C7 N10 0.1(2) .
Cu1 N11 C7 N10 -173.03(12) 3_646
C8 N10 C7 N11 -0.4(2) .
N9 N10 C7 N11 178.99(16) .
N11 N12 C8 N10 -0.6(2) .
C7 N10 C8 N12 0.6(2) .
N9 N10 C8 N12 -178.76(16) .
Cu1 N13 C9 S1 -113(8) .
Cu1 N14 C10 S2 -18(30) .
